data_7114814
loop_
_publ_author_name
'Adams, Harry'
'Bernad Jr., Pablo L.'
'Hembury, Guy A.'
'Hunter, Christopher A.'
'McCabe, James F.'
'Eggleston, Drake S.'
'Haltiwanger, R. Curtis'
'Livingstone, David J.'
'D. M. Harris, Kenneth'
'Kariuki, Benson M.'

_publ_section_title
;
 Substituent effects on aromatic interactions in the solid state
;
_journal_issue 16
_journal_name_full 'Chemical Communications'
_journal_page_first 1500
_journal_paper_doi 10.1039/b101575n
_journal_year 2001
_chemical_formula_sum 'C25 H36 N2 O'
_chemical_formula_weight 380.56
_chemical_name_common 'N-4 dimethylamino 2,6 diisopropylphenyl 4 t-butylbenzamide'
_chemical_name_systematic
; 
? 
;
_space_group_IT_number 14
_symmetry_cell_setting monoclinic
_symmetry_space_group_name_Hall '-P 2yn'
_symmetry_space_group_name_H-M 'P 1 21/n 1'
_atom_sites_solution_hydrogens geom
_atom_sites_solution_primary direct
_atom_sites_solution_secondary difmap
_audit_creation_method SHELXL
_cell_angle_alpha 90.00
_cell_angle_beta 99.911(4)
_cell_angle_gamma 90.00
_cell_formula_units_Z 4
_cell_length_a 9.539(2)
_cell_length_b 10.092(2)
_cell_length_c 25.400(5)
_cell_measurement_temperature 296(2)
_cell_volume 2408.7(8)
_computing_structure_refinement 'SHELXL-93 (Sheldrick, 1993)'
_computing_structure_solution 'SHELXS-86 (Sheldrick, 1990)'
_diffrn_ambient_temperature 296(2)
_diffrn_measurement_device 'Rigaku R-Axis'
_diffrn_measurement_method 'Image plate scans'
_diffrn_radiation_monochromator graphite
_diffrn_radiation_source 'Rotating anode'
_diffrn_radiation_type MoK\a
_diffrn_radiation_wavelength 0.71069
_diffrn_reflns_av_R_equivalents 0.0643
_diffrn_reflns_av_sigmaI/netI 0.2402
_diffrn_reflns_limit_h_max 11
_diffrn_reflns_limit_h_min -11
_diffrn_reflns_limit_k_max 12
_diffrn_reflns_limit_k_min -12
_diffrn_reflns_limit_l_max 28
_diffrn_reflns_limit_l_min -30
_diffrn_reflns_number 9063
_diffrn_reflns_theta_max 25.24
_diffrn_reflns_theta_min 2.18
_exptl_absorpt_coefficient_mu 0.063
_exptl_crystal_density_diffrn 1.049
_exptl_crystal_F_000 832
_exptl_crystal_size_max 1.80
_exptl_crystal_size_mid 0.02
_exptl_crystal_size_min 0.01
_refine_diff_density_max 0.411
_refine_diff_density_min -0.263
_refine_diff_density_rms 0.039
_refine_ls_extinction_method none
_refine_ls_goodness_of_fit_all 0.725
_refine_ls_goodness_of_fit_obs 1.156
_refine_ls_matrix_type full
_refine_ls_number_parameters 253
_refine_ls_number_reflns 3663
_refine_ls_number_restraints 0
_refine_ls_restrained_S_all 0.725
_refine_ls_restrained_S_obs 1.156
_refine_ls_R_factor_all 0.1979
_refine_ls_R_factor_obs 0.0690
_refine_ls_shift/esd_max 0.054
_refine_ls_shift/esd_mean 0.003
_refine_ls_structure_factor_coef Fsqd
_refine_ls_weighting_details 'w=1/[\s^2^(Fo^2^)+(0.0759P)^2^+0.0000P] where P=(Fo^2^+2Fc^2^)/3'
_refine_ls_weighting_scheme calc
_refine_ls_wR_factor_all 0.1996
_refine_ls_wR_factor_obs 0.1677
_reflns_number_observed 1158
_reflns_number_total 3663
_reflns_observed_criterion >2sigma(I)
_cod_data_source_file b101575n.txt
_cod_data_source_block gah17
_cod_depositor_comments
;
The following automatic conversions were performed:

'_symmetry_cell_setting' value 'Monoclinic' changed to 'monoclinic'
according to
/usr/data/users/saulius/automatic-downloads/retrospective/RSC/lib/dictionaries/cif_core.dic
dictionary named 'cif_core.dic' version 2.4.2 from 2011-04-26.

Automatic conversion script
Id: cif_fix_values 2281 2013-09-26 08:29:07Z andrius 

The following automatic conversions were performed:

'_refine_ls_weighting_scheme' value 'calc
w=1/[\s^2^(Fo^2^)+(0.0759P)^2^+0.0000P] where P=(Fo^2^+2Fc^2^)/3' was
changed to 'calc'. New tag '_refine_ls_weighting_details' was
created. The value of the new tag was set to
'w=1/[\s^2^(Fo^2^)+(0.0759P)^2^+0.0000P] where P=(Fo^2^+2Fc^2^)/3'.

Automatic conversion script
Id: cif_fix_values 3143 2015-03-26 13:38:13Z robertas 
;
_cod_original_sg_symbol_H-M P21/n
_cod_database_code 7114814

loop_
_symmetry_equiv_pos_as_xyz
'x, y, z'
'-x+1/2, y+1/2, -z+1/2'
'-x, -y, -z'
'x-1/2, -y-1/2, z-1/2'

loop_
_atom_site_aniso_label
_atom_site_aniso_U_11
_atom_site_aniso_U_22
_atom_site_aniso_U_33
_atom_site_aniso_U_23
_atom_site_aniso_U_13
_atom_site_aniso_U_12
O1 0.116(3) 0.034(2) 0.087(3) 0.004(2) -0.048(2) 0.003(2)
N1 0.058(3) 0.154(4) 0.056(3) 0.013(3) -0.017(3) -0.011(3)
N2 0.061(3) 0.034(2) 0.054(2) 0.005(2) -0.018(2) -0.005(2)
C1 0.051(3) 0.061(3) 0.055(3) 0.003(3) -0.009(3) 0.001(2)
C2 0.042(3) 0.059(3) 0.068(4) 0.006(3) -0.009(3) -0.004(2)
C3 0.056(3) 0.042(2) 0.057(3) 0.002(2) 0.003(3) 0.000(2)
C4 0.046(3) 0.035(2) 0.052(3) 0.002(2) -0.009(2) -0.003(2)
C5 0.045(3) 0.051(3) 0.060(3) 0.001(2) -0.014(3) -0.003(2)
C6 0.057(3) 0.082(3) 0.051(3) 0.005(3) 0.000(3) -0.007(3)
C7 0.091(4) 0.108(4) 0.059(4) 0.005(3) -0.014(3) 0.001(3)
C8 0.067(4) 0.109(4) 0.081(4) -0.006(3) -0.024(3) 0.005(3)
C9 0.073(4) 0.100(4) 0.067(4) 0.005(3) 0.009(3) 0.006(3)
C12 0.053(3) 0.099(4) 0.068(4) 0.000(3) -0.003(3) -0.008(3)
C13 0.063(5) 0.163(7) 0.191(8) -0.042(6) 0.016(5) 0.009(4)
C14 0.072(5) 0.134(6) 0.162(7) 0.013(5) 0.003(4) -0.031(4)
C15 0.068(3) 0.039(2) 0.052(3) -0.002(2) -0.014(3) 0.004(2)
C16 0.061(3) 0.036(2) 0.050(3) -0.003(2) -0.015(2) 0.004(2)
C17 0.077(4) 0.037(2) 0.073(3) -0.006(2) -0.026(3) 0.002(2)
C18 0.074(4) 0.044(2) 0.069(3) -0.010(2) -0.027(3) -0.001(2)
C19 0.061(3) 0.054(3) 0.059(3) 0.000(2) -0.019(3) 0.012(3)
C20 0.100(4) 0.044(3) 0.097(4) 0.001(3) -0.054(4) 0.011(3)
C21 0.095(4) 0.039(2) 0.080(4) -0.001(2) -0.044(3) -0.002(3)
C22 0.081(4) 0.065(3) 0.090(4) -0.008(3) -0.037(4) 0.016(3)
C23 0.110(6) 0.189(7) 0.141(7) -0.049(6) -0.047(5) 0.076(6)
C24 0.105(5) 0.102(4) 0.142(6) -0.012(4) -0.073(5) -0.003(4)
C25 0.147(6) 0.118(5) 0.115(6) 0.034(4) -0.059(5) -0.008(5)
C26 0.581(26) 0.606(27) 0.153(10) -0.181(13) 0.265(14) -0.477(24)
C27 0.609(28) 0.163(10) 0.330(17) 0.010(9) 0.341(19) 0.098(13)

loop_
_atom_site_label
_atom_site_type_symbol
_atom_site_fract_x
_atom_site_fract_y
_atom_site_fract_z
_atom_site_U_iso_or_equiv
_atom_site_thermal_displace_type
_atom_site_occupancy
_atom_site_calc_flag
_atom_site_refinement_flags
O1 O 0.2571(4) 0.3415(3) 0.75460(13) 0.0865(13) Uani 1 d .
N1 N -0.1463(5) 0.1567(5) 0.5407(2) 0.093(2) Uani 1 d .
N2 N 0.2082(4) 0.1260(3) 0.74126(13) 0.0532(11) Uani 1 d .
H2 H 0.2165(4) 0.0479(3) 0.75501(13) 0.064 Uiso 1 calc R
C1 C -0.0593(5) 0.1545(4) 0.5905(2) 0.0576(13) Uani 1 d .
C2 C -0.1156(5) 0.1511(4) 0.6375(2) 0.0584(13) Uani 1 d .
H2A H -0.2139(5) 0.1524(4) 0.6352(2) 0.070 Uiso 1 calc R
C3 C -0.0297(5) 0.1460(4) 0.6878(2) 0.0524(12) Uani 1 d .
C4 C 0.1176(5) 0.1442(4) 0.6908(2) 0.0465(12) Uani 1 d .
C5 C 0.1773(5) 0.1490(4) 0.6447(2) 0.0545(13) Uani 1 d .
C6 C 0.0886(5) 0.1560(4) 0.5949(2) 0.0641(14) Uani 1 d .
H6 H 0.1289(5) 0.1619(4) 0.5641(2) 0.077 Uiso 1 calc R
C7 C -0.0890(6) 0.1785(5) 0.4926(2) 0.089(2) Uani 1 d .
H7A H -0.1647(6) 0.1767(5) 0.4624(2) 0.107 Uiso 1 calc R
H7B H -0.0214(6) 0.1101(5) 0.4889(2) 0.107 Uiso 1 calc R
H7C H -0.0426(6) 0.2632(5) 0.4945(2) 0.107 Uiso 1 calc R
C8 C -0.2966(5) 0.1342(5) 0.5365(2) 0.090(2) Uani 1 d .
H8A H -0.3412(5) 0.1390(5) 0.4996(2) 0.107 Uiso 1 calc R
H8B H -0.3367(5) 0.2005(5) 0.5566(2) 0.107 Uiso 1 calc R
H8C H -0.3124(5) 0.0480(5) 0.5504(2) 0.107 Uiso 1 calc R
C9 C -0.0921(6) 0.1441(6) 0.7378(2) 0.080(2) Uani 1 d .
H9 H -0.0209(6) 0.1011(6) 0.7648(2) 0.096 Uiso 1 calc R
C12 C 0.3368(5) 0.1457(6) 0.6466(2) 0.075(2) Uani 1 d .
H12 H 0.3799(5) 0.1369(6) 0.6843(2) 0.090 Uiso 1 calc R
C13 C 0.3832(6) 0.0265(7) 0.6186(3) 0.140(3) Uani 1 d .
H13A H 0.3451(6) -0.0521(7) 0.6320(3) 0.168 Uiso 1 calc R
H13B H 0.4852(6) 0.0217(7) 0.6249(3) 0.168 Uiso 1 calc R
H13C H 0.3489(6) 0.0338(7) 0.5809(3) 0.168 Uiso 1 calc R
C14 C 0.3927(6) 0.2726(6) 0.6274(3) 0.125(3) Uani 1 d .
H14A H 0.3606(6) 0.3458(6) 0.6464(3) 0.150 Uiso 1 calc R
H14B H 0.3584(6) 0.2827(6) 0.5898(3) 0.150 Uiso 1 calc R
H14C H 0.4948(6) 0.2705(6) 0.6339(3) 0.150 Uiso 1 calc R
C15 C 0.2810(5) 0.2262(4) 0.7680(2) 0.0558(14) Uani 1 d .
C16 C 0.3953(5) 0.1913(4) 0.8137(2) 0.0519(13) Uani 1 d .
C17 C 0.4748(5) 0.2915(4) 0.8405(2) 0.067(2) Uani 1 d .
H17 H 0.4490(5) 0.3790(4) 0.8324(2) 0.080 Uiso 1 calc R
C18 C 0.5915(5) 0.2659(4) 0.8791(2) 0.067(2) Uani 1 d .
H18 H 0.6438(5) 0.3366(4) 0.8958(2) 0.080 Uiso 1 calc R
C19 C 0.6330(5) 0.1397(4) 0.8936(2) 0.0616(14) Uani 1 d .
C20 C 0.5501(6) 0.0391(4) 0.8679(2) 0.089(2) Uani 1 d .
H20 H 0.5735(6) -0.0481(4) 0.8775(2) 0.106 Uiso 1 calc R
C21 C 0.4337(5) 0.0627(4) 0.8286(2) 0.078(2) Uani 1 d .
H21 H 0.3809(5) -0.0080(4) 0.8122(2) 0.094 Uiso 1 calc R
C22 C 0.7668(6) 0.1082(5) 0.9345(2) 0.085(2) Uani 1 d .
C23 C 0.8621(7) 0.0198(7) 0.9103(3) 0.155(3) Uani 1 d .
H23A H 0.8092(7) -0.0555(7) 0.8946(3) 0.186 Uiso 1 calc R
H23B H 0.9385(7) -0.0097(7) 0.9375(3) 0.186 Uiso 1 calc R
H23C H 0.9004(7) 0.0672(7) 0.8833(3) 0.186 Uiso 1 calc R
C24 C 0.8381(6) 0.2290(5) 0.9603(3) 0.127(3) Uani 1 d .
H24A H 0.7702(6) 0.2812(5) 0.9750(3) 0.153 Uiso 1 calc R
H24B H 0.8760(6) 0.2802(5) 0.9341(3) 0.153 Uiso 1 calc R
H24C H 0.9140(6) 0.2032(5) 0.9883(3) 0.153 Uiso 1 calc R
C25 C 0.7185(7) 0.0270(6) 0.9820(3) 0.136(3) Uani 1 d .
H25A H 0.6562(7) 0.0807(6) 0.9990(3) 0.163 Uiso 1 calc R
H25B H 0.8009(7) 0.0034(6) 1.0077(3) 0.163 Uiso 1 calc R
H25C H 0.6695(7) -0.0519(6) 0.9681(3) 0.163 Uiso 1 calc R
C26 C -0.2138(16) 0.0782(15) 0.7381(4) 0.423(14) Uani 1 d .
H26A H -0.2062(16) -0.0094(15) 0.7242(4) 0.507 Uiso 1 calc R
H26B H -0.2908(16) 0.1243(15) 0.7164(4) 0.507 Uiso 1 calc R
H26C H -0.2318(16) 0.0725(15) 0.7741(4) 0.507 Uiso 1 calc R
C27 C -0.1166(15) 0.2716(10) 0.7590(5) 0.336(10) Uani 1 d .
H27A H -0.0329(15) 0.3252(10) 0.7606(5) 0.404 Uiso 1 calc R
H27B H -0.1384(15) 0.2615(10) 0.7944(5) 0.404 Uiso 1 calc R
H27C H -0.1951(15) 0.3136(10) 0.7365(5) 0.404 Uiso 1 calc R

loop_
_atom_type_symbol
_atom_type_description
_atom_type_scat_dispersion_real
_atom_type_scat_dispersion_imag
_atom_type_scat_source
C C 0.0033 0.0016 'International Tables Vol C Tables 4.2.6.8 and 6.1.1.4'
H H 0.0000 0.0000 'International Tables Vol C Tables 4.2.6.8 and 6.1.1.4'
N N 0.0061 0.0033 'International Tables Vol C Tables 4.2.6.8 and 6.1.1.4'
O O 0.0106 0.0060 'International Tables Vol C Tables 4.2.6.8 and 6.1.1.4'

loop_
_geom_angle_atom_site_label_1
_geom_angle_atom_site_label_2
_geom_angle_atom_site_label_3
_geom_angle
C1 N1 C7 121.4(5)
C1 N1 C8 119.8(5)
C7 N1 C8 118.8(4)
C15 N2 C4 122.5(3)
N1 C1 C2 121.6(5)
N1 C1 C6 120.6(5)
C2 C1 C6 117.8(4)
C1 C2 C3 122.3(4)
C4 C3 C2 118.6(5)
C4 C3 C9 119.9(4)
C2 C3 C9 121.5(5)
C5 C4 C3 120.5(4)
C5 C4 N2 119.3(4)
C3 C4 N2 120.0(4)
C4 C5 C6 119.6(4)
C4 C5 C12 121.9(4)
C6 C5 C12 118.5(5)
C1 C6 C5 121.1(5)
C26 C9 C27 104.2(9)
C26 C9 C3 119.1(6)
C27 C9 C3 115.2(6)
C14 C12 C13 112.4(6)
C14 C12 C5 112.5(5)
C13 C12 C5 112.3(4)
O1 C15 N2 121.3(4)
O1 C15 C16 121.2(4)
N2 C15 C16 117.4(3)
C17 C16 C21 117.2(4)
C17 C16 C15 118.7(3)
C21 C16 C15 124.0(3)
C16 C17 C18 121.7(4)
C19 C18 C17 121.9(4)
C18 C19 C20 116.3(4)
C18 C19 C22 123.0(4)
C20 C19 C22 120.7(4)
C19 C20 C21 122.6(4)
C20 C21 C16 120.2(4)
C23 C22 C24 114.1(6)
C23 C22 C19 110.1(5)
C24 C22 C19 113.1(4)
C23 C22 C25 106.4(5)
C24 C22 C25 104.8(5)
C19 C22 C25 107.7(5)

loop_
_geom_bond_atom_site_label_1
_geom_bond_atom_site_label_2
_geom_bond_distance
O1 C15 1.223(4)
N1 C1 1.388(6)
N1 C7 1.437(6)
N1 C8 1.438(6)
N2 C15 1.343(5)
N2 C4 1.428(5)
C1 C2 1.391(6)
C1 C6 1.396(6)
C2 C3 1.396(6)
C3 C4 1.394(6)
C3 C9 1.492(7)
C4 C5 1.389(6)
C5 C6 1.398(6)
C5 C12 1.515(6)
C9 C26 1.340(10)
C9 C27 1.430(9)
C12 C14 1.500(7)
C12 C13 1.502(7)
C15 C16 1.490(5)
C16 C17 1.373(5)
C16 C21 1.384(5)
C17 C18 1.375(5)
C18 C19 1.366(5)
C19 C20 1.380(6)
C19 C22 1.534(6)
C20 C21 1.380(6)
C22 C23 1.480(8)
C22 C24 1.491(6)
C22 C25 1.592(8)
